data_4502686
loop_
_publ_author_name
'Keene, Tony D.'
'Zimmermann, Iwan'
'Neels, Antonia'
'Sereda, Olha'
'Hauser, J\"urg'
'Liu, Shi-Xia'
'Decurtins, Silvio'

_publ_section_title
;
 Crystal Engineering of a Series of Arylammonium Copper(II) Malonates
;
_journal_issue 4
_journal_name_full 'Crystal Growth &amp; Design'
_journal_page_first 1854
_journal_paper_doi 10.1021/cg9015349
_journal_volume 10
_journal_year 2010
_chemical_formula_moiety 'C6 H8 Cu O10, 2(C7 H10 N)'
_chemical_formula_sum 'C20 H28 Cu N2 O10'
_chemical_formula_weight 519.98
_chemical_melting_point ?
_chemical_name_common
;
 [bnlH]2[Cu(II)(mal)2(H2O)2]
;
_chemical_name_systematic
;
 [bnlH]2[Cu(II)(mal)2(H2O)2]
;
_space_group_IT_number 19
_symmetry_cell_setting orthorhombic
_symmetry_space_group_name_Hall 'P 2ac 2ab'
_symmetry_space_group_name_H-M 'P 21 21 21'
_atom_sites_solution_hydrogens geom
_atom_sites_solution_primary direct
_atom_sites_solution_secondary difmap
_audit_creation_method SHELXL-97
_cell_angle_alpha 90.00
_cell_angle_beta 90.00
_cell_angle_gamma 90.00
_cell_formula_units_Z 4
_cell_length_a 8.4584(4)
_cell_length_b 11.7116(5)
_cell_length_c 22.0485(14)
_cell_measurement_reflns_used 27607
_cell_measurement_temperature 173(2)
_cell_measurement_theta_max 29.60
_cell_measurement_theta_min 1.74
_cell_volume 2184.2(2)
_computing_cell_refinement 'X-Area V1.35 (Stoe & Cie, 2006)'
_computing_data_collection 'X-Area V1.35 (Stoe & Cie, 2006)'
_computing_data_reduction 'X-RED32 V1.31 (Stoe & Cie, 2006)'
_computing_molecular_graphics 'PLATON  (Spek, 2009)'
_computing_publication_material 'SHELXL-97 (Sheldrick, 1997)'
_computing_structure_refinement 'SHELXL-97 (Sheldrick, 1997)'
_computing_structure_solution 'SIR92 (Altomare, 1994)'
_diffrn_ambient_temperature 173(2)
_diffrn_measured_fraction_theta_full 0.992
_diffrn_measured_fraction_theta_max 0.992
_diffrn_measurement_device_type 'STOE IPDS-2'
_diffrn_measurement_method 'phi + omega scans'
_diffrn_radiation_monochromator graphite
_diffrn_radiation_source 'fine-focus sealed tube'
_diffrn_radiation_type MoK\a
_diffrn_radiation_wavelength 0.71073
_diffrn_reflns_av_R_equivalents 0.0513
_diffrn_reflns_av_sigmaI/netI 0.0346
_diffrn_reflns_limit_h_max 11
_diffrn_reflns_limit_h_min -11
_diffrn_reflns_limit_k_max 16
_diffrn_reflns_limit_k_min -13
_diffrn_reflns_limit_l_max 30
_diffrn_reflns_limit_l_min -30
_diffrn_reflns_number 21289
_diffrn_reflns_theta_full 29.25
_diffrn_reflns_theta_max 29.25
_diffrn_reflns_theta_min 1.85
_exptl_absorpt_coefficient_mu 1.061
_exptl_absorpt_correction_T_max 0.7314
_exptl_absorpt_correction_T_min 0.5232
_exptl_absorpt_correction_type multi-scan
_exptl_absorpt_process_details
;
[c.f. r.h. blessing, acta cryst. (1995), a51, 33-38]
;
_exptl_crystal_colour 'dark blue'
_exptl_crystal_density_diffrn 1.581
_exptl_crystal_density_method 'not measured'
_exptl_crystal_description block
_exptl_crystal_F_000 1084
_exptl_crystal_size_max 0.50
_exptl_crystal_size_mid 0.45
_exptl_crystal_size_min 0.40
_refine_diff_density_max 0.316
_refine_diff_density_min -0.461
_refine_diff_density_rms 0.065
_refine_ls_abs_structure_details 'Flack H D (1983), Acta Cryst. A39, 876-881'
_refine_ls_abs_structure_Flack 0.010(7)
_refine_ls_extinction_coef 0.0177(8)
_refine_ls_extinction_expression Fc^*^=kFc[1+0.001xFc^2^\l^3^/sin(2\q)]^-1/4^
_refine_ls_extinction_method SHELXL
_refine_ls_goodness_of_fit_ref 1.035
_refine_ls_hydrogen_treatment mixed
_refine_ls_matrix_type full
_refine_ls_number_parameters 311
_refine_ls_number_reflns 5898
_refine_ls_number_restraints 6
_refine_ls_restrained_S_all 1.034
_refine_ls_R_factor_all 0.0289
_refine_ls_R_factor_gt 0.0275
_refine_ls_shift/su_max 0.000
_refine_ls_shift/su_mean 0.000
_refine_ls_structure_factor_coef Fsqd
_refine_ls_weighting_details 'w=1/[\s^2^(Fo^2^)+(0.0463P)^2^+0.2822P] where P=(Fo^2^+2Fc^2^)/3'
_refine_ls_weighting_scheme calc
_refine_ls_wR_factor_gt 0.0707
_refine_ls_wR_factor_ref 0.0713
_reflns_number_gt 5653
_reflns_number_total 5898
_reflns_threshold_expression >2sigma(I)
_cod_data_source_file cg9015349_si_002.cif
_cod_data_source_block bnl
_cod_depositor_comments
;
The following automatic conversions were performed:

'_chemical_melting_point' value 'n/a' was changed to '?' - the value
is undefined or not given.

Automatic conversion script
Id: cif_fix_values 1715 2011-07-08 13:25:40Z adriana 
;
_cod_database_code 4502686

loop_
_symmetry_equiv_pos_as_xyz
'x, y, z'
'-x+1/2, -y, z+1/2'
'x+1/2, -y+1/2, -z'
'-x, y+1/2, -z+1/2'

loop_
_atom_site_label
_atom_site_type_symbol
_atom_site_fract_x
_atom_site_fract_y
_atom_site_fract_z
_atom_site_U_iso_or_equiv
_atom_site_adp_type
_atom_site_occupancy
_atom_site_symmetry_multiplicity
_atom_site_calc_flag
_atom_site_refinement_flags
O4 O 0.48936(15) 0.20884(10) 1.09102(6) 0.0193(2) Uani 1 1 d .
N21 N -0.00439(16) 0.02774(13) 0.60012(6) 0.0176(3) Uani 1 1 d .
H21A H -0.0773 0.0478 0.5717 0.026 Uiso 1 1 calc R
H21B H 0.0031 -0.0497 0.6019 0.026 Uiso 1 1 calc R
H21C H 0.0913 0.0577 0.5900 0.026 Uiso 1 1 calc R
C26 C 0.2433(2) -0.0009(2) 0.81290(8) 0.0308(4) Uani 1 1 d .
H26 H 0.3061 -0.0165 0.8477 0.037 Uiso 1 1 calc R
C23 C 0.0571(2) 0.04477(16) 0.71148(8) 0.0202(3) Uani 1 1 d .
C24 C 0.1192(3) 0.13309(17) 0.74643(9) 0.0286(4) Uani 1 1 d .
H24 H 0.0980 0.2101 0.7356 0.034 Uiso 1 1 calc R
C3 C 0.56890(18) 0.28061(14) 1.06192(7) 0.0131(3) Uani 1 1 d .
C28 C 0.0913(2) -0.06759(16) 0.72768(8) 0.0224(4) Uani 1 1 d .
H28 H 0.0512 -0.1289 0.7040 0.027 Uiso 1 1 calc R
C27 C 0.1834(3) -0.09003(19) 0.77812(9) 0.0282(4) Uani 1 1 d .
H27 H 0.2060 -0.1668 0.7891 0.034 Uiso 1 1 calc R
C22 C -0.0537(2) 0.07247(18) 0.66027(8) 0.0258(4) Uani 1 1 d .
H22A H -0.1594 0.0412 0.6701 0.031 Uiso 1 1 calc R
H22B H -0.0642 0.1565 0.6574 0.031 Uiso 1 1 calc R
C25 C 0.2111(3) 0.1101(2) 0.79662(10) 0.0328(5) Uani 1 1 d .
H25 H 0.2524 0.1713 0.8201 0.039 Uiso 1 1 calc R
C18 C 0.6702(2) -0.06790(15) 0.76934(8) 0.0209(3) Uani 1 1 d .
H18 H 0.7123 -0.1358 0.7865 0.025 Uiso 1 1 calc R
O1W O 0.66475(15) 0.35837(11) 0.91065(6) 0.0204(3) Uani 1 1 d D
O2W O 0.5541(2) 0.64307(15) 1.08001(8) 0.0389(4) Uani 1 1 d D
H1W H 0.5872(18) 0.3123(17) 0.9211(15) 0.058 Uiso 1 1 d D
H2W H 0.7515(15) 0.3173(18) 0.9137(15) 0.058 Uiso 1 1 d D
H4W H 0.630(2) 0.6894(16) 1.0680(14) 0.058 Uiso 1 1 d D
H3W H 0.474(2) 0.6877(17) 1.0891(15) 0.058 Uiso 1 1 d D
Cu1 Cu 0.61621(2) 0.487089(16) 0.993611(8) 0.01463(6) Uani 1 1 d .
O1 O 0.82073(14) 0.44993(10) 1.02831(5) 0.0178(2) Uani 1 1 d .
O3 O 0.50826(13) 0.37161(10) 1.04105(5) 0.0152(2) Uani 1 1 d .
O5 O 0.71713(14) 0.60770(10) 0.94727(6) 0.0172(2) Uani 1 1 d .
O8 O 0.22581(15) 0.66555(11) 0.95175(7) 0.0262(3) Uani 1 1 d .
O6 O 0.73494(16) 0.77186(11) 0.89933(6) 0.0239(3) Uani 1 1 d .
C1 C 0.85682(18) 0.35486(13) 1.05208(7) 0.0140(3) Uani 1 1 d .
O7 O 0.40723(13) 0.53533(11) 0.96855(6) 0.0195(2) Uani 1 1 d .
C4 C 0.65701(19) 0.70092(14) 0.92891(7) 0.0151(3) Uani 1 1 d .
O2 O 0.98840(15) 0.33744(11) 1.07637(6) 0.0215(3) Uani 1 1 d .
C2 C 0.74193(19) 0.25489(14) 1.05074(8) 0.0163(3) Uani 1 1 d .
H2A H 0.7510 0.2175 1.0106 0.020 Uiso 1 1 calc R
H2B H 0.7767 0.1987 1.0815 0.020 Uiso 1 1 calc R
C6 C 0.3668(2) 0.63650(14) 0.95541(7) 0.0159(3) Uani 1 1 d .
C5 C 0.4867(2) 0.72977(15) 0.94290(9) 0.0227(3) Uani 1 1 d .
H5A H 0.4460 0.7751 0.9084 0.027 Uiso 1 1 calc R
H5B H 0.4872 0.7809 0.9786 0.027 Uiso 1 1 calc R
N11 N 0.73185(15) 0.00926(13) 0.90762(6) 0.0162(2) Uani 1 1 d .
H11A H 0.8010 0.0158 0.9390 0.024 Uiso 1 1 calc R
H11B H 0.7004 -0.0648 0.9041 0.024 Uiso 1 1 calc R
H11C H 0.6461 0.0543 0.9147 0.024 Uiso 1 1 calc R
C16 C 0.5132(2) 0.02523(19) 0.69268(7) 0.0241(4) Uani 1 1 d .
H16 H 0.4486 0.0211 0.6575 0.029 Uiso 1 1 calc R
C15 C 0.5449(2) 0.12939(17) 0.71901(8) 0.0236(4) Uani 1 1 d .
H15 H 0.5021 0.1971 0.7019 0.028 Uiso 1 1 calc R
C12 C 0.8109(2) 0.04620(15) 0.85007(7) 0.0187(3) Uani 1 1 d .
H12A H 0.9053 -0.0020 0.8431 0.022 Uiso 1 1 calc R
H12B H 0.8469 0.1262 0.8545 0.022 Uiso 1 1 calc R
C13 C 0.70307(19) 0.03766(14) 0.79598(7) 0.0160(3) Uani 1 1 d .
C14 C 0.6394(2) 0.13565(15) 0.77060(8) 0.0196(3) Uani 1 1 d .
H14 H 0.6605 0.2078 0.7886 0.023 Uiso 1 1 calc R
C17 C 0.5758(2) -0.07372(17) 0.71764(8) 0.0248(4) Uani 1 1 d .
H17 H 0.5542 -0.1456 0.6994 0.030 Uiso 1 1 calc R

loop_
_atom_site_aniso_label
_atom_site_aniso_U_11
_atom_site_aniso_U_22
_atom_site_aniso_U_33
_atom_site_aniso_U_23
_atom_site_aniso_U_13
_atom_site_aniso_U_12
O4 0.0158(6) 0.0145(6) 0.0275(6) 0.0042(5) 0.0039(5) -0.0026(5)
N21 0.0140(6) 0.0155(6) 0.0233(6) 0.0004(5) 0.0015(5) 0.0001(5)
C26 0.0235(8) 0.0479(13) 0.0212(7) -0.0048(9) 0.0015(6) -0.0014(9)
C23 0.0187(8) 0.0213(8) 0.0207(7) -0.0009(6) 0.0061(6) 0.0008(6)
C24 0.0309(10) 0.0221(8) 0.0327(9) -0.0055(7) 0.0102(9) -0.0059(9)
C3 0.0125(7) 0.0123(6) 0.0144(6) 0.0001(5) 0.0007(5) -0.0001(5)
C28 0.0248(9) 0.0205(8) 0.0220(7) -0.0025(6) 0.0018(7) 0.0008(7)
C27 0.0310(10) 0.0303(10) 0.0232(8) 0.0009(7) 0.0036(7) 0.0060(8)
C22 0.0233(9) 0.0299(9) 0.0240(8) 0.0007(7) 0.0066(7) 0.0091(8)
C25 0.0306(11) 0.0390(12) 0.0287(9) -0.0132(8) 0.0080(8) -0.0129(9)
C18 0.0230(8) 0.0161(7) 0.0237(8) 0.0006(6) 0.0002(7) -0.0024(6)
O1W 0.0177(6) 0.0171(6) 0.0263(6) 0.0015(5) 0.0012(5) -0.0011(5)
O2W 0.0411(9) 0.0325(8) 0.0430(9) 0.0044(7) -0.0008(7) -0.0076(7)
Cu1 0.00949(9) 0.01525(9) 0.01916(9) 0.00599(6) 0.00102(6) -0.00026(7)
O1 0.0126(5) 0.0149(5) 0.0259(6) 0.0040(4) -0.0026(4) -0.0012(4)
O3 0.0111(5) 0.0139(5) 0.0206(5) 0.0045(4) 0.0023(4) 0.0013(4)
O5 0.0125(5) 0.0152(5) 0.0239(6) 0.0058(4) 0.0051(4) 0.0015(4)
O8 0.0119(6) 0.0197(6) 0.0471(8) -0.0054(6) -0.0058(5) 0.0032(5)
O6 0.0234(6) 0.0181(6) 0.0302(6) 0.0080(5) 0.0069(5) 0.0001(5)
C1 0.0111(7) 0.0152(7) 0.0156(6) -0.0009(5) 0.0000(5) 0.0009(5)
O7 0.0124(5) 0.0163(5) 0.0298(6) 0.0044(5) -0.0008(4) 0.0007(4)
C4 0.0158(7) 0.0128(7) 0.0167(6) 0.0005(6) 0.0011(5) 0.0004(5)
O2 0.0122(5) 0.0189(6) 0.0334(6) 0.0020(5) -0.0074(5) 0.0002(5)
C2 0.0118(7) 0.0139(7) 0.0233(7) 0.0005(6) 0.0000(6) 0.0008(6)
C6 0.0122(7) 0.0166(7) 0.0190(6) -0.0028(5) -0.0015(6) 0.0010(6)
C5 0.0160(8) 0.0141(7) 0.0380(9) 0.0021(7) 0.0021(7) 0.0020(6)
N11 0.0129(6) 0.0169(6) 0.0186(5) -0.0007(5) -0.0021(4) 0.0022(5)
C16 0.0190(8) 0.0365(10) 0.0169(6) 0.0015(7) -0.0009(6) -0.0031(8)
C15 0.0229(9) 0.0273(9) 0.0206(8) 0.0048(7) 0.0010(6) 0.0047(7)
C12 0.0155(7) 0.0200(8) 0.0208(7) 0.0013(6) -0.0007(6) -0.0024(6)
C13 0.0133(7) 0.0170(7) 0.0177(7) 0.0003(6) 0.0015(5) -0.0013(6)
C14 0.0208(8) 0.0167(7) 0.0211(7) -0.0004(6) 0.0003(6) 0.0011(7)
C17 0.0276(10) 0.0232(8) 0.0236(8) -0.0029(7) 0.0009(7) -0.0088(7)

loop_
_atom_type_symbol
_atom_type_description
_atom_type_scat_dispersion_real
_atom_type_scat_dispersion_imag
_atom_type_scat_source
C C 0.0033 0.0016 'International Tables Vol C Tables 4.2.6.8 and 6.1.1.4'
H H 0.0000 0.0000 'International Tables Vol C Tables 4.2.6.8 and 6.1.1.4'
Cu Cu 0.3201 1.2651 'International Tables Vol C Tables 4.2.6.8 and 6.1.1.4'
N N 0.0061 0.0033 'International Tables Vol C Tables 4.2.6.8 and 6.1.1.4'
O O 0.0106 0.0060 'International Tables Vol C Tables 4.2.6.8 and 6.1.1.4'

loop_
_geom_angle_atom_site_label_1
_geom_angle_atom_site_label_2
_geom_angle_atom_site_label_3
_geom_angle
C22 N21 H21A 109.5
C22 N21 H21B 109.5
H21A N21 H21B 109.5
C22 N21 H21C 109.5
H21A N21 H21C 109.5
H21B N21 H21C 109.5
C25 C26 C27 119.55(19)
C25 C26 H26 120.2
C27 C26 H26 120.2
C24 C23 C28 118.77(17)
C24 C23 C22 119.38(17)
C28 C23 C22 121.70(16)
C25 C24 C23 120.79(19)
C25 C24 H24 119.6
C23 C24 H24 119.6
O4 C3 O3 122.13(15)
O4 C3 C2 117.95(14)
O3 C3 C2 119.91(14)
C27 C28 C23 120.14(17)
C27 C28 H28 119.9
C23 C28 H28 119.9
C28 C27 C26 120.4(2)
C28 C27 H27 119.8
C26 C27 H27 119.8
N21 C22 C23 114.79(15)
N21 C22 H22A 108.6
C23 C22 H22A 108.6
N21 C22 H22B 108.6
C23 C22 H22B 108.6
H22A C22 H22B 107.5
C26 C25 C24 120.35(19)
C26 C25 H25 119.8
C24 C25 H25 119.8
C17 C18 C13 120.09(17)
C17 C18 H18 120.0
C13 C18 H18 120.0
Cu1 O1W H1W 93(2)
Cu1 O1W H2W 115(2)
H1W O1W H2W 105.43(17)
H4W O2W H3W 105.32(17)
O7 Cu1 O3 85.84(5)
O7 Cu1 O1 172.55(5)
O3 Cu1 O1 92.90(5)
O7 Cu1 O5 92.23(5)
O3 Cu1 O5 177.40(5)
O1 Cu1 O5 88.78(5)
O7 Cu1 O1W 96.99(5)
O3 Cu1 O1W 93.07(5)
O1 Cu1 O1W 90.41(5)
O5 Cu1 O1W 88.90(5)
C1 O1 Cu1 125.06(10)
C3 O3 Cu1 126.24(10)
C4 O5 Cu1 128.10(10)
O2 C1 O1 122.27(15)
O2 C1 C2 116.79(14)
O1 C1 C2 120.92(14)
C6 O7 Cu1 125.77(11)
O6 C4 O5 121.90(15)
O6 C4 C5 117.54(15)
O5 C4 C5 120.56(14)
C3 C2 C1 117.45(13)
C3 C2 H2A 107.9
C1 C2 H2A 107.9
C3 C2 H2B 107.9
C1 C2 H2B 107.9
H2A C2 H2B 107.2
O8 C6 O7 121.99(16)
O8 C6 C5 115.65(15)
O7 C6 C5 122.36(15)
C4 C5 C6 120.90(15)
C4 C5 H5A 107.1
C6 C5 H5A 107.1
C4 C5 H5B 107.1
C6 C5 H5B 107.1
H5A C5 H5B 106.8
C12 N11 H11A 109.5
C12 N11 H11B 109.5
H11A N11 H11B 109.5
C12 N11 H11C 109.5
H11A N11 H11C 109.5
H11B N11 H11C 109.5
C15 C16 C17 119.89(15)
C15 C16 H16 120.1
C17 C16 H16 120.1
C16 C15 C14 120.17(18)
C16 C15 H15 119.9
C14 C15 H15 119.9
N11 C12 C13 112.45(13)
N11 C12 H12A 109.1
C13 C12 H12A 109.1
N11 C12 H12B 109.1
C13 C12 H12B 109.1
H12A C12 H12B 107.8
C14 C13 C18 119.08(15)
C14 C13 C12 120.03(15)
C18 C13 C12 120.85(16)
C13 C14 C15 120.63(17)
C13 C14 H14 119.7
C15 C14 H14 119.7
C16 C17 C18 120.14(17)
C16 C17 H17 119.9
C18 C17 H17 119.9

loop_
_geom_bond_atom_site_label_1
_geom_bond_atom_site_label_2
_geom_bond_distance
O4 C3 1.253(2)
N21 C22 1.486(2)
N21 H21A 0.9100
N21 H21B 0.9100
N21 H21C 0.9100
C26 C25 1.376(4)
C26 C27 1.391(3)
C26 H26 0.9500
C23 C24 1.393(3)
C23 C28 1.394(3)
C23 C22 1.503(3)
C24 C25 1.379(3)
C24 H24 0.9500
C3 O3 1.2691(19)
C3 C2 1.514(2)
C28 C27 1.383(3)
C28 H28 0.9500
C27 H27 0.9500
C22 H22A 0.9900
C22 H22B 0.9900
C25 H25 0.9500
C18 C17 1.394(3)
C18 C13 1.397(2)
C18 H18 0.9500
O1W Cu1 2.4057(13)
O1W H1W 0.8798(10)
O1W H2W 0.8799(10)
O2W H4W 0.8804(11)
O2W H3W 0.8804(10)
Cu1 O7 1.9362(11)
Cu1 O3 1.9383(12)
Cu1 O1 1.9410(12)
Cu1 O5 1.9411(12)
O1 C1 1.2679(19)
O5 C4 1.271(2)
O8 C6 1.243(2)
O6 C4 1.245(2)
C1 O2 1.252(2)
C1 C2 1.522(2)
O7 C6 1.267(2)
C4 C5 1.512(2)
C2 H2A 0.9900
C2 H2B 0.9900
C6 C5 1.516(2)
C5 H5A 0.9900
C5 H5B 0.9900
N11 C12 1.498(2)
N11 H11A 0.9100
N11 H11B 0.9100
N11 H11C 0.9100
C16 C15 1.377(3)
C16 C17 1.388(3)
C16 H16 0.9500
C15 C14 1.393(3)
C15 H15 0.9500
C12 C13 1.505(2)
C12 H12A 0.9900
C12 H12B 0.9900
C13 C14 1.386(2)
C14 H14 0.9500
C17 H17 0.9500
